data_7155099
loop_
_publ_author_name
'Kondoh, Azusa'
'Terada, Masahiro'

_publ_section_title
;
 Br\/onsted base-catalyzed three-component coupling reaction of
 \a-ketoesters, imines, and diethyl phosphite utilizing
 [1,2]-phospha-Brook rearrangement.
;
_journal_issue 20
_journal_name_full 'Organic &amp; biomolecular chemistry'
_journal_page_first 4704
_journal_page_last 4711
_journal_paper_doi 10.1039/c6ob00739b
_journal_volume 14
_journal_year 2016
_chemical_formula_moiety 'C27 H30 N O8 P'
_chemical_formula_sum 'C27 H30 N O8 P'
_chemical_formula_weight 527.51
_chemical_name_systematic 'Benzyl 2-diethoxyphosphoryloxy-4-nitro-2,3-diphenylbutanoate'
_space_group_crystal_system monoclinic
_space_group_IT_number 14
_space_group_name_Hall '-P 2yn'
_space_group_name_H-M_alt 'P 1 21/n 1'
_symmetry_space_group_name_Hall '-P 2yn'
_symmetry_space_group_name_H-M 'P 1 21/n 1'
_atom_sites_solution_hydrogens geom
_atom_sites_solution_primary direct
_atom_sites_solution_secondary difmap
_audit_update_record
;
2016-01-27 deposited with the CCDC.
2016-04-25 downloaded from the CCDC.
;
_cell_angle_alpha 90.0000
_cell_angle_beta 91.337(6)
_cell_angle_gamma 90.0000
_cell_formula_units_Z 4
_cell_length_a 9.2124(17)
_cell_length_b 24.401(5)
_cell_length_c 12.236(2)
_cell_measurement_reflns_used 24169
_cell_measurement_temperature 150
_cell_measurement_theta_max 27.60
_cell_measurement_theta_min 3.00
_cell_volume 2749.8(9)
_computing_cell_refinement 'CrystalClear-SM Auto 2.0 r15'
_computing_data_collection 'CrystalClear-SM Auto 2.0 r15 (Rigaku, 2011)'
_computing_data_reduction 'CrystalClear-SM Auto 2.0 r15'
_computing_molecular_graphics 'CrystalStructure 4.1'
_computing_publication_material 'CrystalStructure 4.1 (Rigaku, 2014)'
_computing_structure_refinement 'SHELXL2013 (Sheldrick, 2008)'
_computing_structure_solution 'SIR2004 (Burla, et al., 2005)'
_diffrn_ambient_temperature 150
_diffrn_detector_area_resol_mean 13.653
_diffrn_measured_fraction_theta_full 0.998
_diffrn_measured_fraction_theta_max 0.999
_diffrn_measurement_device_type 'Rigaku XtaLAB mini'
_diffrn_measurement_method \w
_diffrn_radiation_type 'Mo K\a'
_diffrn_radiation_wavelength 0.71075
_diffrn_reflns_av_R_equivalents 0.0449
_diffrn_reflns_Laue_measured_fraction_full 0.998
_diffrn_reflns_Laue_measured_fraction_max 0.999
_diffrn_reflns_limit_h_max 11
_diffrn_reflns_limit_h_min -11
_diffrn_reflns_limit_k_max 31
_diffrn_reflns_limit_k_min -31
_diffrn_reflns_limit_l_max 15
_diffrn_reflns_limit_l_min -15
_diffrn_reflns_number 27201
_diffrn_reflns_point_group_measured_fraction_full 0.998
_diffrn_reflns_point_group_measured_fraction_max 0.999
_diffrn_reflns_theta_full 25.242
_diffrn_reflns_theta_max 27.484
_diffrn_reflns_theta_min 3.008
_diffrn_standards_number 0
_exptl_absorpt_coefficient_mu 0.148
_exptl_absorpt_correction_T_max 0.943
_exptl_absorpt_correction_T_min 0.794
_exptl_absorpt_correction_type multi-scan
_exptl_absorpt_process_details 'REQAB (Rigaku, 1998)'
_exptl_crystal_colour colorless
_exptl_crystal_density_diffrn 1.274
_exptl_crystal_density_method 'not measured'
_exptl_crystal_description block
_exptl_crystal_F_000 1112.00
_exptl_crystal_size_max 0.400
_exptl_crystal_size_mid 0.400
_exptl_crystal_size_min 0.400
_refine_diff_density_max 0.39
_refine_diff_density_min -0.46
_refine_ls_extinction_method none
_refine_ls_goodness_of_fit_ref 1.074
_refine_ls_hydrogen_treatment constr
_refine_ls_number_parameters 334
_refine_ls_number_reflns 6292
_refine_ls_number_restraints 0
_refine_ls_R_factor_all 0.0597
_refine_ls_R_factor_gt 0.0482
_refine_ls_shift/su_max 0.001
_refine_ls_structure_factor_coef Fsqd
_refine_ls_weighting_details 'w = 1/[\s^2^(Fo^2^)+(0.0395P)^2^+1.6650P] where P=(Fo^2^+2Fc^2^)/3'
_refine_ls_weighting_scheme calc
_refine_ls_wR_factor_gt 0.1077
_refine_ls_wR_factor_ref 0.1137
_reflns_number_gt 5282
_reflns_number_total 6292
_reflns_threshold_expression F^2^>2.0\s(F^2^)
_cod_data_source_file c6ob00739b2.cif
_cod_data_source_block 01
_cod_depositor_comments 'Adding full bibliography for 7155098--7155099.cif.'
_cod_database_code 7155099
_shelxl_res_file
;
TITL 01
CELL  0.71075 9.21240 24.40100 12.23600 90.00000 91.33700 90.00000
ZERR  4 0.00170 0.00500 0.00200 0.00000 0.00600 0.00000
LATT 1
SYMM .50-X, .50+Y, .50-Z
SFAC C H N O P
UNIT 108 120 4 32 4
SHEL 6.790236 0.769625
L.S. 20
FMAP 2
PLAN -46
WPDB -2
HTAB
BOND $H
CONF
LIST 4
TEMP -123.0
ACTA
SIZE 0.400 0.400 0.400
WGHT    0.039500    1.665000
FVAR       0.69116
P1    5    0.566212    0.362558    0.326590    11.00000    0.02002    0.02089 =
         0.02411    0.00602   -0.00080    0.00067
O1    4    0.609862    0.441500    0.047356    11.00000    0.02485    0.02199 =
         0.02791    0.00174    0.00759   -0.00471
O2    4    0.429477    0.393640    0.277508    11.00000    0.01965    0.02106 =
         0.02002    0.00640    0.00070    0.00099
O3    4    0.528341    0.356555    0.081351    11.00000    0.02524    0.01876 =
         0.02727   -0.00272    0.00856   -0.00333
O4    4    0.547266    0.300470    0.298955    11.00000    0.02955    0.01966 =
         0.04069    0.00602    0.00407    0.00150
O5    4    0.529693    0.370047    0.450101    11.00000    0.03212    0.03891 =
         0.02239    0.00665   -0.00355    0.00386
O6    4    0.706844    0.382666    0.291542    11.00000    0.02028    0.03251 =
         0.03837    0.01021   -0.00061   -0.00012
O7    4    0.573574    0.591198    0.208213    11.00000    0.06179    0.02429 =
         0.04623    0.00903   -0.01357   -0.01138
O34   4    0.706501    0.574798    0.349810    11.00000    0.08811    0.03543 =
         0.08414   -0.00707   -0.05588   -0.01313
N33   3    0.626458    0.560068    0.275646    11.00000    0.02672    0.02386 =
         0.03334   -0.00335   -0.00248   -0.00535
C1    1    0.324342    0.511401    0.281632    11.00000    0.02055    0.01694 =
         0.02185   -0.00169   -0.00254   -0.00150
C2    1    0.423133    0.428468    0.181915    11.00000    0.01802    0.01743 =
         0.01661    0.00383    0.00038   -0.00117
C3    1    0.534470    0.410330    0.096753    11.00000    0.01764    0.01942 =
         0.01990    0.00106   -0.00178   -0.00220
C5    1    0.244961    0.441935    0.025777    11.00000    0.02360    0.02917 =
         0.02309    0.00445   -0.00051   -0.00771
AFIX  43
H5    2    0.322167    0.456931   -0.014778    11.00000   -1.20000
AFIX   0
C6    1    0.222642    0.546270    0.232973    11.00000    0.02717    0.02172 =
         0.02614   -0.00038   -0.00436    0.00062
AFIX  43
H6    2    0.232964    0.556743    0.158781    11.00000   -1.20000
AFIX   0
C7    1    0.588431    0.277588   -0.023324    11.00000    0.02419    0.02205 =
         0.02973   -0.00333    0.01034   -0.00203
C8    1    0.595821    0.499652    0.267833    11.00000    0.02231    0.01911 =
         0.02671   -0.00062   -0.00286   -0.00270
AFIX  23
H8A   2    0.598351    0.483409    0.341994    11.00000   -1.20000
H8B   2    0.671908    0.481688    0.224639    11.00000   -1.20000
AFIX   0
C9    1    0.090384    0.550979    0.399627    11.00000    0.02520    0.03241 =
         0.04015   -0.01222    0.00527    0.00093
AFIX  43
H9    2    0.010221    0.564066    0.439524    11.00000   -1.20000
AFIX   0
C11   1    0.106090    0.440232   -0.019544    11.00000    0.03199    0.04111 =
         0.02984    0.01041   -0.01135   -0.00881
AFIX  43
H11   2    0.088288    0.454110   -0.091148    11.00000   -1.20000
AFIX   0
C12   1    0.447323    0.489376    0.213659    11.00000    0.01876    0.01759 =
         0.01867    0.00156   -0.00153   -0.00233
AFIX  13
H12   2    0.445274    0.510681    0.143826    11.00000   -1.20000
AFIX   0
C13   1    0.105804    0.566089    0.291367    11.00000    0.02522    0.02501 =
         0.04187   -0.00489   -0.00520    0.00531
AFIX  43
H13   2    0.036944    0.589875    0.257117    11.00000   -1.20000
AFIX   0
C14   1    0.308260    0.496933    0.391162    11.00000    0.02640    0.02685 =
         0.02368    0.00002   -0.00169    0.00101
AFIX  43
H14   2    0.377217    0.473385    0.425972    11.00000   -1.20000
AFIX   0
C15   1    0.632899    0.334913    0.004456    11.00000    0.02867    0.02472 =
         0.03992   -0.00793    0.01498   -0.00537
AFIX  23
H15A  2    0.731755    0.335177    0.037964    11.00000   -1.20000
H15B  2    0.633384    0.357733   -0.062433    11.00000   -1.20000
AFIX   0
C16   1    0.646685    0.233360    0.033271    11.00000    0.03319    0.03233 =
         0.03644    0.00024   -0.00197    0.00000
AFIX  43
H16   2    0.715234    0.239316    0.091261    11.00000   -1.20000
AFIX   0
C17   1    0.505500    0.171436   -0.078047    11.00000    0.04457    0.02364 =
         0.03891   -0.00590    0.01278   -0.00766
AFIX  43
H17   2    0.477399    0.135146   -0.097071    11.00000   -1.20000
AFIX   0
C18   1    0.191521    0.516904    0.449497    11.00000    0.03391    0.03625 =
         0.02560   -0.00359    0.00508   -0.00250
AFIX  43
H18   2    0.181437    0.507021    0.524032    11.00000   -1.20000
AFIX   0
C19   1    0.158152    0.399603    0.188762    11.00000    0.02158    0.03638 =
         0.02794    0.00977   -0.00057   -0.00573
AFIX  43
H19   2    0.175895    0.385283    0.260025    11.00000   -1.20000
AFIX   0
C20   1   -0.006974    0.418443    0.038786    11.00000    0.02326    0.04766 =
         0.04464    0.01058   -0.01389   -0.00933
AFIX  43
H20   2   -0.102168    0.417273    0.007305    11.00000   -1.20000
AFIX   0
C21   1    0.605303    0.180189    0.005618    11.00000    0.04239    0.02571 =
         0.05009    0.00713    0.00409    0.00426
AFIX  43
H21   2    0.645924    0.149942    0.044473    11.00000   -1.20000
AFIX   0
C22   1    0.406089    0.273655    0.298064    11.00000    0.03670    0.02823 =
         0.05190    0.00079    0.00394   -0.00985
AFIX  23
H22A  2    0.350956    0.283123    0.230255    11.00000   -1.20000
H22B  2    0.349634    0.286069    0.361319    11.00000   -1.20000
AFIX   0
C23   1    0.018975    0.398356    0.143118    11.00000    0.02127    0.04830 =
         0.04499    0.01520   -0.00118   -0.00998
AFIX  43
H23   2   -0.058708    0.383671    0.183603    11.00000   -1.20000
AFIX   0
C24   1    0.488156    0.268084   -0.107223    11.00000    0.04326    0.02785 =
         0.03512    0.00445   -0.00180   -0.00191
AFIX  43
H24   2    0.447607    0.298144   -0.146702    11.00000   -1.20000
AFIX   0
C25   1    0.446492    0.215260   -0.134079    11.00000    0.04944    0.03726 =
         0.03354   -0.00266   -0.00550   -0.01168
AFIX  43
H25   2    0.376951    0.209214   -0.191362    11.00000   -1.20000
AFIX   0
C26   1    0.625036    0.348270    0.536315    11.00000    0.03599    0.05626 =
         0.02900    0.01144   -0.01206   -0.00186
AFIX  23
H26A  2    0.644764    0.377108    0.591604    11.00000   -1.20000
H26B  2    0.718720    0.337298    0.504870    11.00000   -1.20000
AFIX   0
C27   1    0.429411    0.213352    0.303995    11.00000    0.07039    0.02654 =
         0.07147   -0.00179    0.02391   -0.01007
AFIX  33
H27A  2    0.481575    0.201176    0.239463    11.00000   -1.20000
H27B  2    0.335301    0.194715    0.306306    11.00000   -1.20000
H27C  2    0.486710    0.204465    0.370121    11.00000   -1.20000
AFIX   0
C28   1    0.558974    0.301040    0.588650    11.00000    0.11579    0.07811 =
         0.06625    0.04437   -0.04145   -0.03006
AFIX  33
H28A  2    0.619122    0.289819    0.651871    11.00000   -1.20000
H28B  2    0.551670    0.270694    0.536346    11.00000   -1.20000
H28C  2    0.461738    0.310868    0.612903    11.00000   -1.20000
AFIX   0
C31   1    0.271762    0.421781    0.130387    11.00000    0.01866    0.01684 =
         0.02119    0.00007   -0.00015   -0.00170
HKLF 4
 
REM  01
REM R1 =  0.0482 for    5282 Fo > 4sig(Fo)  and  0.0597 for all    6292 data
REM    334 parameters refined using      0 restraints
 
END  
     
WGHT      0.0395      1.6639 

REM Instructions for potential hydrogen bonds
HTAB C8 O1
EQIV $1 -x+1, -y+1, -z
HTAB C12 O1_$1

REM Highest difference peak  0.393,  deepest hole -0.461,  1-sigma level  0.048
Q1    1   0.6364  0.2820  0.5419  11.00000  0.05    0.39
Q2    1   0.3438  0.4272  0.1577  11.00000  0.05    0.30
Q3    1   0.5507  0.3299  0.3024  11.00000  0.05    0.29
Q4    1   0.6398  0.3189  0.5062  11.00000  0.05    0.28
Q5    1   0.5822  0.3386  0.6188  11.00000  0.05    0.26
Q6    1   0.7348  0.3636  0.5242  11.00000  0.05    0.25
Q7    1   0.5229  0.4923  0.2446  11.00000  0.05    0.25
Q8    1   0.4372  0.4590  0.2033  11.00000  0.05    0.25
Q9    1   0.7336  0.5661  0.2958  11.00000  0.05    0.24
Q10   1   0.4825  0.4181  0.1429  11.00000  0.05    0.24
Q11   1   0.6289  0.5701  0.3644  11.00000  0.05    0.24
Q12   1   0.2560  0.5176  0.2459  11.00000  0.05    0.23
Q13   1   0.6141  0.3039 -0.0142  11.00000  0.05    0.23
Q14   1   0.2138  0.4192  0.1689  11.00000  0.05    0.22
Q15   1   0.3932  0.5010  0.2532  11.00000  0.05    0.22
Q16   1   0.6716  0.4972  0.2173  11.00000  0.05    0.21
Q17   1   0.5944  0.1745 -0.0581  11.00000  0.05    0.20
Q18   1   0.6037  0.5274  0.2703  11.00000  0.05    0.19
Q19   1   0.3333  0.1912  0.2585  11.00000  0.05    0.18
Q20   1   0.5190  0.2031  0.3103  11.00000  0.05    0.17
Q21   1   0.6173  0.2579  0.0035  11.00000  0.05    0.17
Q22   1   0.1812  0.5675  0.2743  11.00000  0.05    0.17
Q23   1   0.0642  0.4119 -0.0037  11.00000  0.05    0.17
Q24   1   0.6202  0.2527  0.4824  11.00000  0.05    0.16
Q25   1   0.1596  0.4519  0.0201  11.00000  0.05    0.16
Q26   1   0.2704  0.4224  0.0823  11.00000  0.05    0.16
Q27   1   0.7036  0.3483 -0.0171  11.00000  0.05    0.16
Q28   1   0.1357  0.5655  0.3586  11.00000  0.05    0.16
Q29   1   0.0161  0.4158  0.0963  11.00000  0.05    0.15
Q30   1   0.3814  0.3931  0.3229  11.00000  0.05    0.15
Q31   1  -0.1238  0.4431  0.0218  11.00000  0.05    0.15
Q32   1   0.2327  0.3962  0.1482  11.00000  0.05    0.15
Q33   1   0.3320  0.5139  0.3417  11.00000  0.05    0.15
Q34   1   0.3534  0.1856  0.6828  11.00000  0.05    0.15
Q35   1   0.5647  0.3685 -0.0631  11.00000  0.05    0.15
Q36   1   0.6495  0.2061  0.0014  11.00000  0.05    0.15
Q37   1   0.2975  0.4995  0.3256  11.00000  0.05    0.14
Q38   1   0.4999  0.1981 -0.1055  11.00000  0.05    0.14
Q39   1   0.6831  0.1879  0.0417  11.00000  0.05    0.14
Q40   1   0.7318  0.2873  0.5553  11.00000  0.05    0.14
Q41   1   0.6481  0.4949  0.3347  11.00000  0.05    0.14
Q42   1   0.2531  0.5128  0.4211  11.00000  0.05    0.14
Q43   1   0.7582  0.1107  0.0054  11.00000  0.05    0.13
Q44   1   0.4865  0.2392 -0.1187  11.00000  0.05    0.13
Q45   1   0.0937  0.3998  0.1610  11.00000  0.05    0.13
Q46   1   0.5272  0.5858  0.1473  11.00000  0.05    0.13
;

loop_
_symmetry_equiv_pos_site_id
_space_group_symop_operation_xyz
1 +X,+Y,+Z
2 1/2-X,1/2+Y,1/2-Z
3 -X,-Y,-Z
4 1/2+X,1/2-Y,1/2+Z

loop_
_atom_site_label
_atom_site_type_symbol
_atom_site_fract_x
_atom_site_fract_y
_atom_site_fract_z
_atom_site_U_iso_or_equiv
_atom_site_adp_type
_atom_site_occupancy
_atom_site_site_symmetry_multiplicity
_atom_site_calc_flag
_atom_site_refinement_flags
P1 P 0.56621(5) 0.36256(2) 0.32659(4) 0.02169(11) Uani 1 4 d .
O1 O 0.60986(13) 0.44150(5) 0.04736(10) 0.0248(3) Uani 1 4 d .
O2 O 0.42948(12) 0.39364(4) 0.27751(9) 0.0202(2) Uani 1 4 d .
O3 O 0.52834(13) 0.35656(5) 0.08135(9) 0.0236(2) Uani 1 4 d .
O4 O 0.54727(13) 0.30047(5) 0.29895(11) 0.0299(3) Uani 1 4 d .
O5 O 0.52969(14) 0.37005(5) 0.45010(10) 0.0312(3) Uani 1 4 d .
O6 O 0.70684(13) 0.38267(5) 0.29154(11) 0.0304(3) Uani 1 4 d .
O7 O 0.57357(18) 0.59120(6) 0.20821(12) 0.0443(4) Uani 1 4 d .
O34 O 0.7065(2) 0.57480(7) 0.34981(16) 0.0701(6) Uani 1 4 d .
N33 N 0.62646(16) 0.56007(6) 0.27565(13) 0.0280(3) Uani 1 4 d .
C1 C 0.32434(17) 0.51140(6) 0.28163(13) 0.0198(3) Uani 1 4 d .
C2 C 0.42313(16) 0.42847(6) 0.18191(12) 0.0174(3) Uani 1 4 d .
C3 C 0.53447(17) 0.41033(6) 0.09675(13) 0.0190(3) Uani 1 4 d .
C5 C 0.24496(18) 0.44194(7) 0.02578(14) 0.0253(4) Uani 1 4 d .
C6 C 0.22264(18) 0.54627(7) 0.23297(14) 0.0251(3) Uani 1 4 d .
C7 C 0.58843(18) 0.27759(7) -0.02332(14) 0.0252(4) Uani 1 4 d .
C8 C 0.59582(18) 0.49965(7) 0.26783(14) 0.0228(3) Uani 1 4 d .
C9 C 0.0904(2) 0.55098(8) 0.39963(16) 0.0325(4) Uani 1 4 d .
C11 C 0.1061(2) 0.44023(8) -0.01954(16) 0.0345(4) Uani 1 4 d .
C12 C 0.44732(16) 0.48938(6) 0.21366(13) 0.0184(3) Uani 1 4 d .
C13 C 0.10580(19) 0.56609(7) 0.29137(16) 0.0308(4) Uani 1 4 d .
C14 C 0.30826(19) 0.49693(7) 0.39116(14) 0.0257(4) Uani 1 4 d .
C15 C 0.6329(2) 0.33491(7) 0.00446(16) 0.0309(4) Uani 1 4 d .
C16 C 0.6467(2) 0.23336(8) 0.03327(16) 0.0340(4) Uani 1 4 d .
C17 C 0.5055(2) 0.17144(8) -0.07805(16) 0.0355(4) Uani 1 4 d .
C18 C 0.1915(2) 0.51690(8) 0.44950(15) 0.0319(4) Uani 1 4 d .
C19 C 0.15815(18) 0.39960(8) 0.18876(15) 0.0287(4) Uani 1 4 d .
C20 C -0.0070(2) 0.41844(9) 0.03879(17) 0.0387(5) Uani 1 4 d .
C21 C 0.6053(2) 0.18019(8) 0.00562(18) 0.0393(5) Uani 1 4 d .
C22 C 0.4061(2) 0.27365(8) 0.29806(19) 0.0389(5) Uani 1 4 d .
C23 C 0.0190(2) 0.39836(9) 0.14312(17) 0.0382(5) Uani 1 4 d .
C24 C 0.4882(2) 0.26808(8) -0.10722(16) 0.0355(4) Uani 1 4 d .
C25 C 0.4465(2) 0.21526(9) -0.13408(17) 0.0402(5) Uani 1 4 d .
C26 C 0.6250(2) 0.34827(10) 0.53632(16) 0.0406(5) Uani 1 4 d .
C27 C 0.4294(3) 0.21335(9) 0.3040(2) 0.0558(7) Uani 1 4 d .
C28 C 0.5590(4) 0.30104(14) 0.5887(3) 0.0874(11) Uani 1 4 d .
C31 C 0.27176(17) 0.42178(6) 0.13039(13) 0.0189(3) Uani 1 4 d .
H5 H 0.32217 0.45693 -0.01478 0.0304 Uiso 1 4 calc R
H6 H 0.23296 0.55674 0.15878 0.0301 Uiso 1 4 calc R
H8A H 0.59835 0.48341 0.34199 0.0273 Uiso 1 4 calc R
H8B H 0.67191 0.48169 0.22464 0.0273 Uiso 1 4 calc R
H9 H 0.01022 0.56407 0.43952 0.0390 Uiso 1 4 calc R
H11 H 0.08829 0.45411 -0.09115 0.0414 Uiso 1 4 calc R
H12 H 0.44527 0.51068 0.14383 0.0220 Uiso 1 4 calc R
H13 H 0.03694 0.58988 0.25712 0.0369 Uiso 1 4 calc R
H14 H 0.37722 0.47339 0.42597 0.0308 Uiso 1 4 calc R
H15A H 0.73175 0.33518 0.03796 0.0371 Uiso 1 4 calc R
H15B H 0.63338 0.35773 -0.06243 0.0371 Uiso 1 4 calc R
H16 H 0.71523 0.23932 0.09126 0.0408 Uiso 1 4 calc R
H17 H 0.4774 0.13515 -0.09707 0.0426 Uiso 1 4 calc R
H18 H 0.18144 0.50702 0.52403 0.0382 Uiso 1 4 calc R
H19 H 0.17589 0.38528 0.26003 0.0344 Uiso 1 4 calc R
H20 H -0.10217 0.41727 0.00731 0.0465 Uiso 1 4 calc R
H21 H 0.64592 0.14994 0.04447 0.0472 Uiso 1 4 calc R
H22A H 0.35096 0.28312 0.23026 0.0467 Uiso 1 4 calc R
H22B H 0.34963 0.28607 0.36132 0.0467 Uiso 1 4 calc R
H23 H -0.05871 0.38367 0.1836 0.0459 Uiso 1 4 calc R
H24 H 0.44761 0.29814 -0.1467 0.0425 Uiso 1 4 calc R
H25 H 0.37695 0.20921 -0.19136 0.0482 Uiso 1 4 calc R
H26A H 0.64476 0.37711 0.5916 0.0487 Uiso 1 4 calc R
H26B H 0.71872 0.3373 0.50487 0.0487 Uiso 1 4 calc R
H27A H 0.48157 0.20118 0.23946 0.0669 Uiso 1 4 calc R
H27B H 0.3353 0.19471 0.30631 0.0669 Uiso 1 4 calc R
H27C H 0.48671 0.20446 0.37012 0.0669 Uiso 1 4 calc R
H28A H 0.61912 0.28982 0.65187 0.1049 Uiso 1 4 calc R
H28B H 0.55167 0.27069 0.53635 0.1049 Uiso 1 4 calc R
H28C H 0.46174 0.31087 0.6129 0.1049 Uiso 1 4 calc R

loop_
_atom_site_aniso_label
_atom_site_aniso_U_11
_atom_site_aniso_U_22
_atom_site_aniso_U_33
_atom_site_aniso_U_12
_atom_site_aniso_U_13
_atom_site_aniso_U_23
P1 0.0200(2) 0.0209(2) 0.0241(2) 0.00067(16) -0.00080(16) 0.00602(16)
O1 0.0249(6) 0.0220(6) 0.0279(6) -0.0047(5) 0.0076(5) 0.0017(5)
O2 0.0197(5) 0.0211(6) 0.0200(6) 0.0010(4) 0.0007(4) 0.0064(4)
O3 0.0252(6) 0.0188(6) 0.0273(6) -0.0033(5) 0.0086(5) -0.0027(5)
O4 0.0296(7) 0.0197(6) 0.0407(7) 0.0015(5) 0.0041(6) 0.0060(5)
O5 0.0321(7) 0.0389(8) 0.0224(6) 0.0039(6) -0.0036(5) 0.0066(5)
O6 0.0203(6) 0.0325(7) 0.0384(7) -0.0001(5) -0.0006(5) 0.0102(6)
O7 0.0618(10) 0.0243(7) 0.0462(9) -0.0114(6) -0.0136(8) 0.0090(6)
O34 0.0881(14) 0.0354(9) 0.0841(13) -0.0131(9) -0.0559(11) -0.0071(9)
N33 0.0267(8) 0.0239(8) 0.0333(8) -0.0053(6) -0.0025(6) -0.0034(6)
C1 0.0205(8) 0.0169(8) 0.0219(8) -0.0015(6) -0.0025(6) -0.0017(6)
C2 0.0180(7) 0.0174(7) 0.0166(7) -0.0012(6) 0.0004(6) 0.0038(6)
C3 0.0176(7) 0.0194(8) 0.0199(8) -0.0022(6) -0.0018(6) 0.0011(6)
C5 0.0236(8) 0.0292(9) 0.0231(8) -0.0077(7) -0.0005(7) 0.0045(7)
C6 0.0272(9) 0.0217(8) 0.0261(9) 0.0006(7) -0.0044(7) -0.0004(7)
C7 0.0242(8) 0.0221(8) 0.0297(9) -0.0020(6) 0.0103(7) -0.0033(7)
C8 0.0223(8) 0.0191(8) 0.0267(8) -0.0027(6) -0.0029(7) -0.0006(6)
C9 0.0252(9) 0.0324(10) 0.0401(11) 0.0009(7) 0.0053(8) -0.0122(8)
C11 0.0320(10) 0.0411(11) 0.0298(10) -0.0088(8) -0.0114(8) 0.0104(8)
C12 0.0188(7) 0.0176(8) 0.0187(7) -0.0023(6) -0.0015(6) 0.0016(6)
C13 0.0252(9) 0.0250(9) 0.0419(11) 0.0053(7) -0.0052(8) -0.0049(8)
C14 0.0264(9) 0.0268(9) 0.0237(8) 0.0010(7) -0.0017(7) 0.0000(7)
C15 0.0287(9) 0.0247(9) 0.0399(11) -0.0054(7) 0.0150(8) -0.0079(8)
C16 0.0332(10) 0.0323(10) 0.0364(10) 0.0000(8) -0.0020(8) 0.0002(8)
C17 0.0446(11) 0.0236(9) 0.0389(11) -0.0077(8) 0.0128(9) -0.0059(8)
C18 0.0339(10) 0.0362(11) 0.0256(9) -0.0025(8) 0.0051(8) -0.0036(7)
C19 0.0216(8) 0.0364(10) 0.0279(9) -0.0057(7) -0.0006(7) 0.0098(7)
C20 0.0233(9) 0.0477(12) 0.0446(12) -0.0093(8) -0.0139(8) 0.0106(9)
C21 0.0424(12) 0.0257(10) 0.0501(12) 0.0043(8) 0.0041(10) 0.0071(9)
C22 0.0367(11) 0.0282(10) 0.0519(13) -0.0098(8) 0.0039(9) 0.0008(9)
C23 0.0213(9) 0.0483(12) 0.0450(12) -0.0100(8) -0.0012(8) 0.0152(9)
C24 0.0433(11) 0.0279(10) 0.0351(10) -0.0019(8) -0.0018(9) 0.0045(8)
C25 0.0494(12) 0.0373(12) 0.0335(11) -0.0117(9) -0.0055(9) -0.0027(8)
C26 0.0360(11) 0.0563(14) 0.0290(10) -0.0019(9) -0.0121(8) 0.0114(9)
C27 0.0704(17) 0.0265(11) 0.0715(17) -0.0101(11) 0.0239(14) -0.0018(10)
C28 0.116(3) 0.078(2) 0.0663(19) -0.0301(19) -0.0415(19) 0.0444(17)
C31 0.0187(8) 0.0168(7) 0.0212(8) -0.0017(6) -0.0001(6) 0.0001(6)

loop_
_atom_type_symbol
_atom_type_description
_atom_type_scat_dispersion_real
_atom_type_scat_dispersion_imag
_atom_type_scat_source
C C 0.0033 0.0016
;
International Tables for Crystallography
(Vol. C, Tables 4.2.6.8 and 6.1.1.4)
;
H H 0.0000 0.0000
;
International Tables for Crystallography
(Vol. C, Table 6.1.1.4)
;
N N 0.0061 0.0033
;
International Tables for Crystallography
(Vol. C, Tables 4.2.6.8 and 6.1.1.4)
;
O O 0.0106 0.0060
;
International Tables for Crystallography
(Vol. C, Tables 4.2.6.8 and 6.1.1.4)
;
P P 0.1023 0.0942
;
International Tables for Crystallography
(Vol. C, Tables 4.2.6.8 and 6.1.1.4)
;

loop_
_geom_angle_atom_site_label_1
_geom_angle_atom_site_label_2
_geom_angle_atom_site_label_3
_geom_angle
_geom_angle_publ_flag
O2 P1 O4 107.45(6) yes
O2 P1 O5 97.10(7) yes
O2 P1 O6 115.66(7) yes
O4 P1 O5 107.26(7) yes
O4 P1 O6 110.99(7) yes
O5 P1 O6 117.16(8) yes
P1 O2 C2 127.41(10) yes
C3 O3 C15 115.00(13) yes
P1 O4 C22 122.22(11) yes
P1 O5 C26 121.09(12) yes
O7 N33 O34 123.44(16) yes
O7 N33 C8 119.87(15) yes
O34 N33 C8 116.68(15) yes
C6 C1 C12 119.08(14) yes
C6 C1 C14 118.71(15) yes
C12 C1 C14 122.20(14) yes
O2 C2 C3 111.25(12) yes
O2 C2 C12 110.96(12) yes
O2 C2 C31 106.90(12) yes
C3 C2 C12 110.48(12) yes
C3 C2 C31 107.80(12) yes
C12 C2 C31 109.31(12) yes
O1 C3 O3 125.27(15) yes
O1 C3 C2 123.95(14) yes
O3 C3 C2 110.65(13) yes
C11 C5 C31 120.13(16) yes
C1 C6 C13 120.96(16) yes
C15 C7 C16 121.00(16) yes
C15 C7 C24 120.01(16) yes
C16 C7 C24 118.99(17) yes
N33 C8 C12 110.70(13) yes
C13 C9 C18 119.98(17) yes
C5 C11 C20 120.37(18) yes
C1 C12 C2 111.80(12) yes
C1 C12 C8 112.11(13) yes
C2 C12 C8 112.83(12) yes
C6 C13 C9 119.73(16) yes
C1 C14 C18 120.24(16) yes
O3 C15 C7 107.67(14) yes
C7 C16 C21 120.30(18) yes
C21 C17 C25 119.97(19) yes
C9 C18 C14 120.37(17) yes
C23 C19 C31 120.10(17) yes
C11 C20 C23 119.78(18) yes
C16 C21 C17 119.99(18) yes
O4 C22 C27 108.43(17) yes
C19 C23 C20 120.15(18) yes
C7 C24 C25 120.62(18) yes
C17 C25 C24 120.14(19) yes
O5 C26 C28 110.8(2) yes
C2 C31 C5 118.97(14) yes
C2 C31 C19 121.41(14) yes
C5 C31 C19 119.46(15) yes
C11 C5 H5 119.934 no
C31 C5 H5 119.932 no
C1 C6 H6 119.519 no
C13 C6 H6 119.524 no
N33 C8 H8A 109.498 no
N33 C8 H8B 109.500 no
C12 C8 H8A 109.506 no
C12 C8 H8B 109.513 no
H8A C8 H8B 108.078 no
C13 C9 H9 120.003 no
C18 C9 H9 120.014 no
C5 C11 H11 119.812 no
C20 C11 H11 119.820 no
C1 C12 H12 106.530 no
C2 C12 H12 106.518 no
C8 C12 H12 106.529 no
C6 C13 H13 120.134 no
C9 C13 H13 120.135 no
C1 C14 H14 119.879 no
C18 C14 H14 119.876 no
O3 C15 H15A 110.177 no
O3 C15 H15B 110.166 no
C7 C15 H15A 110.187 no
C7 C15 H15B 110.173 no
H15A C15 H15B 108.468 no
C7 C16 H16 119.844 no
C21 C16 H16 119.857 no
C21 C17 H17 120.013 no
C25 C17 H17 120.019 no
C9 C18 H18 119.813 no
C14 C18 H18 119.818 no
C23 C19 H19 119.949 no
C31 C19 H19 119.948 no
C11 C20 H20 120.111 no
C23 C20 H20 120.110 no
C16 C21 H21 120.010 no
C17 C21 H21 120.004 no
O4 C22 H22A 110.007 no
O4 C22 H22B 110.004 no
C27 C22 H22A 110.014 no
C27 C22 H22B 110.018 no
H22A C22 H22B 108.368 no
C19 C23 H23 119.929 no
C20 C23 H23 119.921 no
C7 C24 H24 119.689 no
C25 C24 H24 119.689 no
C17 C25 H25 119.925 no
C24 C25 H25 119.939 no
O5 C26 H26A 109.469 no
O5 C26 H26B 109.475 no
C28 C26 H26A 109.486 no
C28 C26 H26B 109.485 no
H26A C26 H26B 108.063 no
C22 C27 H27A 109.464 no
C22 C27 H27B 109.475 no
C22 C27 H27C 109.474 no
H27A C27 H27B 109.479 no
H27A C27 H27C 109.475 no
H27B C27 H27C 109.461 no
C26 C28 H28A 109.466 no
C26 C28 H28B 109.477 no
C26 C28 H28C 109.470 no
H28A C28 H28B 109.466 no
H28A C28 H28C 109.473 no
H28B C28 H28C 109.475 no

loop_
_geom_bond_atom_site_label_1
_geom_bond_atom_site_label_2
_geom_bond_distance
_geom_bond_publ_flag
P1 O2 1.5771(12) yes
P1 O4 1.5612(14) yes
P1 O5 1.5666(13) yes
P1 O6 1.4591(13) yes
O1 C3 1.202(2) yes
O2 C2 1.4460(18) yes
O3 C3 1.3265(19) yes
O3 C15 1.461(2) yes
O4 C22 1.456(2) yes
O5 C26 1.457(2) yes
O7 N33 1.215(2) yes
O34 N33 1.210(2) yes
N33 C8 1.504(2) yes
C1 C6 1.389(2) yes
C1 C12 1.519(2) yes
C1 C14 1.397(2) yes
C2 C3 1.544(2) yes
C2 C12 1.551(2) yes
C2 C31 1.526(2) yes
C5 C11 1.383(3) yes
C5 C31 1.388(2) yes
C6 C13 1.392(2) yes
C7 C15 1.494(2) yes
C7 C16 1.384(3) yes
C7 C24 1.384(3) yes
C8 C12 1.527(2) yes
C9 C13 1.386(3) yes
C9 C18 1.380(3) yes
C11 C20 1.383(3) yes
C14 C18 1.393(3) yes
C16 C21 1.392(3) yes
C17 C21 1.377(3) yes
C17 C25 1.375(3) yes
C19 C23 1.387(3) yes
C19 C31 1.390(2) yes
C20 C23 1.383(3) yes
C22 C27 1.489(3) yes
C24 C25 1.382(3) yes
C26 C28 1.458(4) yes
C5 H5 0.950 no
C6 H6 0.950 no
C8 H8A 0.990 no
C8 H8B 0.990 no
C9 H9 0.950 no
C11 H11 0.950 no
C12 H12 1.000 no
C13 H13 0.950 no
C14 H14 0.950 no
C15 H15A 0.990 no
C15 H15B 0.990 no
C16 H16 0.950 no
C17 H17 0.950 no
C18 H18 0.950 no
C19 H19 0.950 no
C20 H20 0.950 no
C21 H21 0.950 no
C22 H22A 0.990 no
C22 H22B 0.990 no
C23 H23 0.950 no
C24 H24 0.950 no
C25 H25 0.950 no
C26 H26A 0.990 no
C26 H26B 0.990 no
C27 H27A 0.980 no
C27 H27B 0.980 no
C27 H27C 0.980 no
C28 H28A 0.980 no
C28 H28B 0.980 no
C28 H28C 0.980 no

loop_
_geom_contact_atom_site_label_1
_geom_contact_atom_site_label_2
_geom_contact_distance
_geom_contact_publ_flag
_geom_contact_site_symmetry_2
P1 O3 3.0164(13) no .
P1 C3 3.0520(17) no .
P1 C8 3.4337(19) no .
P1 C12 3.5517(17) no .
P1 C28 3.543(3) no .
O1 O2 3.5034(17) no .
O1 O6 3.4148(18) no .
O1 C5 3.366(2) no .
O1 C8 3.053(2) no .
O1 C12 2.809(2) no .
O1 C15 2.663(2) no .
O1 C31 3.334(2) no .
O2 O3 2.7406(16) no .
O2 C1 3.0331(19) no .
O2 C8 3.010(2) no .
O2 C14 3.099(2) no .
O2 C19 2.706(2) no .
O2 C22 2.947(2) no .
O3 O4 2.9952(18) no .
O3 O6 3.0866(18) no .
O3 C5 3.396(2) no .
O3 C16 3.256(2) no .
O3 C22 3.540(3) no .
O3 C24 3.175(2) no .
O3 C31 2.923(2) no .
O4 C26 3.196(2) no .
O4 C28 3.544(3) no .
O5 C22 3.192(2) no .
O6 C2 3.1170(19) no .
O6 C3 2.912(2) no .
O6 C8 3.044(2) no .
O6 C26 3.217(2) no .
O7 C1 3.157(2) no .
O7 C6 3.434(2) no .
O7 C12 2.745(2) no .
O34 C12 3.555(2) no .
N33 C1 3.028(2) no .
C1 C9 2.794(3) no .
C1 C19 3.316(2) no .
C1 C31 2.898(2) no .
C2 C6 3.481(2) no .
C2 C14 3.255(2) no .
C3 C5 2.890(2) no .
C3 C7 3.596(2) no .
C3 C8 3.065(2) no .
C5 C12 3.146(2) no .
C5 C23 2.769(3) no .
C6 C18 2.766(3) no .
C6 C31 3.322(2) no .
C7 C17 2.778(3) no .
C8 C14 3.080(2) no .
C11 C19 2.766(3) no .
C12 C19 3.457(2) no .
C13 C14 2.777(2) no .
C16 C25 2.759(3) no .
C20 C31 2.779(3) no .
C21 C24 2.757(3) no .
O1 C5 3.276(2) no 3_665
O1 C20 3.578(2) no 1_655
O5 O34 3.576(2) no 3_666
O6 C17 3.414(2) no 4_555
O6 C23 3.458(2) no 1_655
O6 C25 3.364(3) no 4_555
O7 C5 3.445(2) no 3_665
O34 O5 3.576(2) no 3_666
O34 C18 3.437(3) no 3_666
O34 C21 3.550(3) no 2_655
C5 O1 3.276(2) no 3_665
C5 O7 3.445(2) no 3_665
C11 C11 3.550(3) no 3_565
C11 C20 3.574(3) no 3_565
C17 O6 3.414(2) no 4_454
C18 O34 3.437(3) no 3_666
C20 O1 3.578(2) no 1_455
C20 C11 3.574(3) no 3_565
C21 O34 3.550(3) no 2_645
C23 O6 3.458(2) no 1_455
C25 O6 3.364(3) no 4_454
P1 H8A 2.9692 no .
P1 H8B 3.3183 no .
P1 H14 3.4529 no .
P1 H22A 2.9950 no .
P1 H22B 2.7721 no .
P1 H26A 3.3249 no .
P1 H26B 2.6400 no .
P1 H28B 3.4127 no .
O1 H5 2.7659 no .
O1 H8B 2.4364 no .
O1 H12 2.5740 no .
O1 H15A 2.8303 no .
O1 H15B 2.4583 no .
O2 H8A 2.7899 no .
O2 H8B 3.1765 no .
O2 H12 3.2960 no .
O2 H14 2.7128 no .
O2 H19 2.3498 no .
O2 H22A 2.8479 no .
O2 H22B 2.9185 no .
O3 H5 3.2992 no .
O3 H16 3.3396 no .
O3 H22A 3.0562 no .
O3 H24 3.2054 no .
O4 H16 3.3559 no .
O4 H26B 3.0766 no .
O4 H27A 2.5972 no .
O4 H27B 3.2387 no .
O4 H27C 2.5653 no .
O4 H28B 2.9937 no .
O5 H8A 3.1369 no .
O5 H14 2.8981 no .
O5 H22B 2.8367 no .
O5 H28A 3.2422 no .
O5 H28B 2.6501 no .
O5 H28C 2.5502 no .
O6 H8A 2.7297 no .
O6 H8B 2.5689 no .
O6 H15A 3.3251 no .
O6 H26B 2.8351 no .
O7 H6 3.2909 no .
O7 H8A 3.1036 no .
O7 H8B 2.8272 no .
O7 H12 2.4155 no .
O34 H8A 2.4434 no .
O34 H8B 2.7543 no .
N33 H12 2.5913 no .
C1 H8A 2.7013 no .
C1 H8B 3.3717 no .
C1 H13 3.2757 no .
C1 H18 3.2747 no .
C1 H19 3.3755 no .
C2 H5 2.6524 no .
C2 H6 3.5948 no .
C2 H8A 2.8446 no .
C2 H8B 2.6752 no .
C2 H14 3.2183 no .
C2 H19 2.7044 no .
C3 H5 2.6184 no .
C3 H8A 3.5282 no .
C3 H8B 2.6441 no .
C3 H12 2.6505 no .
C3 H15A 2.6915 no .
C3 H15B 2.5207 no .
C5 H6 3.2428 no .
C5 H12 2.8602 no .
C5 H19 3.2584 no .
C5 H20 3.2567 no .
C6 H9 3.2613 no .
C6 H12 2.5009 no .
C6 H14 3.2574 no .
C7 H21 3.2634 no .
C7 H25 3.2589 no .
C8 H14 2.8969 no .
C9 H6 3.2574 no .
C9 H14 3.2606 no .
C11 H23 3.2502 no .
C12 H5 3.1014 no .
C12 H6 2.6439 no .
C12 H14 2.7196 no .
C13 H18 3.2519 no .
C14 H6 3.2564 no .
C14 H8A 2.7727 no .
C14 H9 3.2632 no .
C14 H12 3.3230 no .
C14 H19 3.3753 no .
C15 H16 2.6657 no .
C15 H24 2.6443 no .
C16 H15A 2.6054 no .
C16 H15B 3.2541 no .
C16 H17 3.2562 no .
C16 H24 3.2439 no .
C16 H27A 3.0781 no .
C17 H16 3.2529 no .
C17 H24 3.2446 no .
C18 H13 3.2533 no .
C19 H5 3.2586 no .
C19 H20 3.2585 no .
C19 H22A 3.3836 no .
C20 H5 3.2555 no .
C20 H19 3.2570 no .
C21 H25 3.2403 no .
C21 H27A 3.1465 no .
C22 H19 3.4767 no .
C22 H28B 3.1816 no .
C23 H11 3.2497 no .
C24 H15A 3.2690 no .
C24 H15B 2.6156 no .
C24 H16 3.2449 no .
C24 H17 3.2476 no .
C25 H21 3.2406 no .
C27 H28B 3.3407 no .
C28 H22B 3.3674 no .
C31 H6 3.3315 no .
C31 H11 3.2578 no .
C31 H12 2.6973 no .
C31 H23 3.2634 no .
H5 H6 3.3464 no .
H5 H11 2.3294 no .
H5 H12 2.5826 no .
H6 H12 2.2669 no .
H6 H13 2.3376 no .
H8A H12 2.8550 no .
H8A H14 2.3159 no .
H8B H12 2.3961 no .
H9 H13 2.3375 no .
H9 H18 2.3279 no .
H11 H20 2.3317 no .
H14 H18 2.3382 no .
H14 H19 3.4655 no .
H15A H16 2.4340 no .
H15A H24 3.5353 no .
H15B H16 3.5195 no .
H15B H24 2.4544 no .
H16 H21 2.3399 no .
H16 H27A 2.9950 no .
H17 H21 2.3269 no .
H17 H25 2.3245 no .
H19 H22A 2.9959 no .
H19 H22B 3.1410 no .
H19 H23 2.3351 no .
H20 H23 2.3335 no .
H21 H27A 3.1172 no .
H22A H27A 2.3349 no .
H22A H27B 2.3552 no .
H22A H27C 2.8420 no .
H22B H27A 2.8418 no .
H22B H27B 2.3315 no .
H22B H27C 2.3591 no .
H22B H28B 2.8295 no .
H22B H28C 3.2803 no .
H24 H25 2.3269 no .
H26A H28A 2.2682 no .
H26A H28B 2.8122 no .
H26A H28C 2.3545 no .
H26B H28A 2.3445 no .
H26B H28B 2.2773 no .
H26B H28C 2.8132 no .
H27C H28B 2.6552 no .
P1 H25 3.3674 no 4_555
O1 H5 2.5894 no 3_665
O1 H6 2.9379 no 3_665
O1 H12 2.6527 no 3_665
O1 H20 2.7728 no 1_655
O4 H25 3.0459 no 4_555
O6 H17 2.8462 no 4_555
O6 H23 2.5579 no 1_655
O6 H25 2.7406 no 4_555
O7 H5 2.8301 no 3_665
O7 H15B 2.8654 no 3_665
O7 H24 2.8087 no 3_665
O7 H26A 3.2975 no 3_666
O7 H28C 3.2620 no 3_666
O34 H9 2.9931 no 1_655
O34 H13 3.2939 no 1_655
O34 H14 3.0989 no 3_666
O34 H18 2.7130 no 3_666
O34 H21 2.6080 no 2_655
O34 H26A 3.5314 no 3_666
O34 H28C 3.2290 no 3_666
N33 H5 3.2643 no 3_665
N33 H11 3.5212 no 3_665
N33 H18 3.4084 no 3_666
N33 H26A 3.3794 no 3_666
N33 H28C 3.5340 no 3_666
C1 H26A 3.1413 no 3_666
C3 H12 3.5272 no 3_665
C3 H20 3.5500 no 1_655
C6 H11 3.3143 no 3_565
C6 H15B 3.4249 no 3_665
C6 H20 3.2427 no 3_565
C6 H26A 3.0778 no 3_666
C7 H22B 3.2178 no 4_554
C7 H27B 3.1931 no 4_554
C8 H5 3.3749 no 3_665
C8 H18 3.2372 no 3_666
C9 H9 3.5635 no 3_566
C9 H17 3.2427 no 2_555
C9 H18 3.0422 no 3_566
C9 H21 3.3327 no 2_555
C9 H26A 3.0053 no 3_666
C9 H26B 3.4342 no 3_666
C11 H6 3.5236 no 3_565
C11 H11 3.4353 no 3_565
C11 H13 3.2478 no 3_565
C11 H20 3.4806 no 3_565
C12 H5 3.5198 no 3_665
C13 H11 3.0393 no 3_565
C13 H26A 3.0164 no 3_666
C13 H27A 3.4120 no 2_555
C13 H27B 3.4063 no 2_555
C14 H8A 3.3913 no 3_666
C14 H26A 3.1103 no 3_666
C15 H6 3.5527 no 3_665
C15 H20 3.1611 no 1_655
C15 H27B 3.1762 no 4_554
C16 H22B 2.8862 no 4_554
C16 H28C 3.2258 no 4_554
C17 H9 3.1257 no 2_545
C17 H19 2.9069 no 4_554
C17 H22B 3.4330 no 4_554
C17 H23 3.2532 no 4_554
C17 H26B 2.8600 no 4_454
C18 H8A 3.1664 no 3_666
C18 H9 3.0528 no 3_566
C18 H18 3.5075 no 3_566
C18 H26A 3.0417 no 3_666
C19 H17 3.2500 no 4_455
C20 H6 3.2110 no 3_565
C20 H11 3.2658 no 3_565
C20 H15A 3.1496 no 1_455
C21 H9 3.1056 no 2_545
C21 H19 3.4780 no 4_554
C21 H22B 3.0079 no 4_554
C21 H26B 3.5866 no 4_454
C21 H28C 3.5145 no 4_554
C22 H28A 3.5166 no 4_454
C23 H15A 3.2978 no 1_455
C23 H17 3.3134 no 4_455
C23 H25 3.5815 no 4_455
C24 H27B 3.5113 no 4_554
C24 H28A 3.2546 no 1_554
C24 H28C 3.5831 no 1_554
C25 H19 3.5059 no 4_554
C25 H23 3.2866 no 4_554
C25 H26B 3.0174 no 4_454
C25 H28A 3.5907 no 1_554
C27 H13 3.1214 no 2_545
C27 H28A 3.3754 no 4_454
C28 H16 3.3171 no 4_455
C28 H24 3.4204 no 1_556
H5 O1 2.5894 no 3_665
H5 O7 2.8301 no 3_665
H5 N33 3.2643 no 3_665
H5 C8 3.3749 no 3_665
H5 C12 3.5198 no 3_665
H5 H8B 2.9743 no 3_665
H5 H12 2.8046 no 3_665
H6 O1 2.9379 no 3_665
H6 C11 3.5236 no 3_565
H6 C15 3.5527 no 3_665
H6 C20 3.2110 no 3_565
H6 H11 3.0658 no 3_565
H6 H15A 3.5906 no 3_665
H6 H15B 2.7073 no 3_665
H6 H20 2.4228 no 3_565
H6 H27B 3.4532 no 2_555
H8A C14 3.3913 no 3_666
H8A C18 3.1664 no 3_666
H8A H14 3.0320 no 3_666
H8A H18 2.5889 no 3_666
H8B H5 2.9743 no 3_665
H8B H11 3.1891 no 3_665
H8B H18 3.3413 no 3_666
H8B H23 3.4913 no 1_655
H9 O34 2.9931 no 1_455
H9 C9 3.5635 no 3_566
H9 C17 3.1257 no 2_555
H9 C18 3.0528 no 3_566
H9 C21 3.1056 no 2_555
H9 H9 3.4664 no 3_566
H9 H17 2.5937 no 2_555
H9 H18 2.5223 no 3_566
H9 H21 2.5517 no 2_555
H9 H26A 3.5163 no 3_666
H9 H26B 3.5230 no 3_666
H11 N33 3.5212 no 3_665
H11 C6 3.3143 no 3_565
H11 C11 3.4353 no 3_565
H11 C13 3.0393 no 3_565
H11 C20 3.2658 no 3_565
H11 H6 3.0658 no 3_565
H11 H8B 3.1891 no 3_665
H11 H11 3.5786 no 3_565
H11 H13 2.5491 no 3_565
H11 H20 3.3034 no 3_565
H12 O1 2.6527 no 3_665
H12 C3 3.5272 no 3_665
H12 H5 2.8046 no 3_665
H12 H15B 3.4342 no 3_665
H13 O34 3.2939 no 1_455
H13 C11 3.2478 no 3_565
H13 C27 3.1214 no 2_555
H13 H11 2.5491 no 3_565
H13 H20 3.3093 no 3_565
H13 H21 3.3272 no 2_555
H13 H26A 3.5243 no 3_666
H13 H27A 2.7216 no 2_555
H13 H27B 2.9280 no 2_555
H13 H27C 3.2051 no 2_555
H14 O34 3.0989 no 3_666
H14 H8A 3.0320 no 3_666
H14 H14 3.1456 no 3_666
H15A C20 3.1496 no 1_655
H15A C23 3.2978 no 1_655
H15A H6 3.5906 no 3_665
H15A H20 2.5536 no 1_655
H15A H23 2.8533 no 1_655
H15A H27B 3.0988 no 4_554
H15A H27C 3.3008 no 4_554
H15B O7 2.8654 no 3_665
H15B C6 3.4249 no 3_665
H15B H6 2.7073 no 3_665
H15B H12 3.4342 no 3_665
H15B H20 2.9457 no 1_655
H15B H27B 2.7958 no 4_554
H16 C28 3.3171 no 4_554
H16 H22B 3.1616 no 4_554
H16 H25 3.2691 no 4_555
H16 H28B 3.1960 no 4_554
H16 H28C 2.5883 no 4_554
H17 O6 2.8462 no 4_454
H17 C9 3.2427 no 2_545
H17 C19 3.2500 no 4_554
H17 C23 3.3134 no 4_554
H17 H9 2.5937 no 2_545
H17 H18 3.5744 no 2_545
H17 H19 2.6074 no 4_554
H17 H23 2.7354 no 4_554
H17 H26B 2.7974 no 4_454
H18 O34 2.7130 no 3_666
H18 N33 3.4084 no 3_666
H18 C8 3.2372 no 3_666
H18 C9 3.0422 no 3_566
H18 C18 3.5075 no 3_566
H18 H8A 2.5889 no 3_666
H18 H8B 3.3413 no 3_666
H18 H9 2.5223 no 3_566
H18 H17 3.5744 no 2_555
H18 H18 3.3981 no 3_566
H18 H26A 3.5588 no 3_666
H19 C17 2.9069 no 4_455
H19 C21 3.4780 no 4_455
H19 C25 3.5059 no 4_455
H19 H17 2.6074 no 4_455
H20 O1 2.7728 no 1_455
H20 C3 3.5500 no 1_455
H20 C6 3.2427 no 3_565
H20 C11 3.4806 no 3_565
H20 C15 3.1611 no 1_455
H20 H6 2.4228 no 3_565
H20 H11 3.3034 no 3_565
H20 H13 3.3093 no 3_565
H20 H15A 2.5536 no 1_455
H20 H15B 2.9457 no 1_455
H20 H27C 3.5179 no 4_454
H21 O34 2.6080 no 2_645
H21 C9 3.3327 no 2_545
H21 H9 2.5517 no 2_545
H21 H13 3.3272 no 2_545
H21 H22B 3.3434 no 4_554
H21 H28C 3.1570 no 4_554
H22A H28A 2.9247 no 4_454
H22B C7 3.2178 no 4_455
H22B C16 2.8862 no 4_455
H22B C17 3.4330 no 4_455
H22B C21 3.0079 no 4_455
H22B H16 3.1616 no 4_455
H22B H21 3.3434 no 4_455
H23 O6 2.5579 no 1_455
H23 C17 3.2532 no 4_455
H23 C25 3.2866 no 4_455
H23 H8B 3.4913 no 1_455
H23 H15A 2.8533 no 1_455
H23 H17 2.7354 no 4_455
H23 H25 2.8055 no 4_455
H24 O7 2.8087 no 3_665
H24 C28 3.4204 no 1_554
H24 H28A 2.9655 no 1_554
H24 H28C 2.9638 no 1_554
H25 P1 3.3674 no 4_454
H25 O4 3.0459 no 4_454
H25 O6 2.7406 no 4_454
H25 C23 3.5815 no 4_554
H25 H16 3.2691 no 4_454
H25 H23 2.8055 no 4_554
H25 H26B 3.0563 no 4_454
H25 H28A 3.5673 no 1_554
H25 H28C 3.5478 no 1_554
H26A O7 3.2975 no 3_666
H26A O34 3.5314 no 3_666
H26A N33 3.3794 no 3_666
H26A C1 3.1413 no 3_666
H26A C6 3.0778 no 3_666
H26A C9 3.0053 no 3_666
H26A C13 3.0164 no 3_666
H26A C14 3.1103 no 3_666
H26A C18 3.0417 no 3_666
H26A H9 3.5163 no 3_666
H26A H13 3.5243 no 3_666
H26A H18 3.5588 no 3_666
H26A H27B 3.5832 no 4_555
H26B C9 3.4342 no 3_666
H26B C17 2.8600 no 4_555
H26B C21 3.5866 no 4_555
H26B C25 3.0174 no 4_555
H26B H9 3.5230 no 3_666
H26B H17 2.7974 no 4_555
H26B H25 3.0563 no 4_555
H27A C13 3.4120 no 2_545
H27A H13 2.7216 no 2_545
H27A H28A 3.4898 no 4_454
H27B C7 3.1931 no 4_455
H27B C13 3.4063 no 2_545
H27B C15 3.1762 no 4_455
H27B C24 3.5113 no 4_455
H27B H6 3.4532 no 2_545
H27B H13 2.9280 no 2_545
H27B H15A 3.0988 no 4_455
H27B H15B 2.7958 no 4_455
H27B H26A 3.5832 no 4_454
H27B H28A 2.7394 no 4_454
H27C H13 3.2051 no 2_545
H27C H15A 3.3008 no 4_455
H27C H20 3.5179 no 4_555
H28A C22 3.5166 no 4_555
H28A C24 3.2546 no 1_556
H28A C25 3.5907 no 1_556
H28A C27 3.3754 no 4_555
H28A H22A 2.9247 no 4_555
H28A H24 2.9655 no 1_556
H28A H25 3.5673 no 1_556
H28A H27A 3.4898 no 4_555
H28A H27B 2.7394 no 4_555
H28B H16 3.1960 no 4_455
H28C O7 3.2620 no 3_666
H28C O34 3.2290 no 3_666
H28C N33 3.5340 no 3_666
H28C C16 3.2258 no 4_455
H28C C21 3.5145 no 4_455
H28C C24 3.5831 no 1_556
H28C H16 2.5883 no 4_455
H28C H21 3.1570 no 4_455
H28C H24 2.9638 no 1_556
H28C H25 3.5478 no 1_556

loop_
_geom_torsion_atom_site_label_1
_geom_torsion_atom_site_label_2
_geom_torsion_atom_site_label_3
_geom_torsion_atom_site_label_4
_geom_torsion
_geom_torsion_publ_flag
O2 P1 O4 C22 -36.10(12) no
O4 P1 O2 C2 -106.14(10) no
O2 P1 O5 C26 -179.81(9) no
O5 P1 O2 C2 143.21(9) no
O6 P1 O2 C2 18.44(12) no
O4 P1 O5 C26 69.39(11) no
O5 P1 O4 C22 67.40(11) no
O6 P1 O4 C22 -163.47(9) no
O6 P1 O5 C26 -56.13(12) no
P1 O2 C2 C3 30.41(15) no
P1 O2 C2 C12 -93.04(12) no
P1 O2 C2 C31 147.86(8) no
C3 O3 C15 C7 -166.68(12) no
C15 O3 C3 O1 5.7(2) no
C15 O3 C3 C2 -178.19(11) no
P1 O4 C22 C27 -162.36(11) no
P1 O5 C26 C28 -108.13(14) no
O7 N33 C8 C12 -29.0(2) no
O34 N33 C8 C12 152.21(16) no
C6 C1 C12 C2 -104.82(15) no
C6 C1 C12 C8 127.33(14) no
C12 C1 C6 C13 178.08(12) no
C6 C1 C14 C18 0.5(2) no
C14 C1 C6 C13 -0.7(2) no
C12 C1 C14 C18 -178.20(12) no
C14 C1 C12 C2 73.92(18) no
C14 C1 C12 C8 -53.94(18) no
O2 C2 C3 O1 -136.74(14) no
O2 C2 C3 O3 47.11(15) no
O2 C2 C12 C1 -66.10(14) no
O2 C2 C12 C8 61.36(15) no
O2 C2 C31 C5 -167.26(11) no
O2 C2 C31 C19 17.44(17) no
C3 C2 C12 C1 170.02(11) no
C3 C2 C12 C8 -62.52(15) no
C12 C2 C3 O1 -13.0(2) no
C12 C2 C3 O3 170.83(11) no
C3 C2 C31 C5 -47.56(16) no
C3 C2 C31 C19 137.14(12) no
C31 C2 C3 O1 106.36(16) no
C31 C2 C3 O3 -69.79(14) no
C12 C2 C31 C5 72.57(16) no
C12 C2 C31 C19 -102.73(14) no
C31 C2 C12 C1 51.55(15) no
C31 C2 C12 C8 179.01(11) no
C11 C5 C31 C2 -175.00(14) no
C11 C5 C31 C19 0.4(2) no
C31 C5 C11 C20 -0.0(3) no
C1 C6 C13 C9 0.1(2) no
C15 C7 C16 C21 -179.31(15) no
C16 C7 C15 O3 -94.02(19) no
C15 C7 C24 C25 179.74(15) no
C24 C7 C15 O3 86.37(19) no
C16 C7 C24 C25 0.1(3) no
C24 C7 C16 C21 0.3(3) no
N33 C8 C12 C1 -64.48(16) no
N33 C8 C12 C2 168.22(11) no
C13 C9 C18 C14 -0.9(3) no
C18 C9 C13 C6 0.7(3) no
C5 C11 C20 C23 0.1(3) no
C1 C14 C18 C9 0.2(3) no
C7 C16 C21 C17 -0.3(3) no
C21 C17 C25 C24 0.6(3) no
C25 C17 C21 C16 -0.2(3) no
C23 C19 C31 C2 174.43(15) no
C23 C19 C31 C5 -0.8(3) no
C31 C19 C23 C20 0.9(3) no
C11 C20 C23 C19 -0.6(3) no
C7 C24 C25 C17 -0.6(3) no
